data_7226534
loop_
_publ_author_name
'Karmakar, Anirban'
'R\'ubio, Guilherme M. D. M.'
'Guedes da Silva, M. F\'atima C.'
'Ribeiro, Ana'
'Pombeiro, Armando J. L.'

_publ_section_title
;
 ZnII and CdII MOFs based on Amidoisophthalic acid ligand: Synthesis,
 Structure and Catalytic Application in Transesterification
;
_journal_name_full 'RSC Adv.'
_journal_paper_doi 10.1039/C6RA17518J
_journal_year 2016
_chemical_formula_sum 'C27 H23 Cd N5 O7'
_chemical_formula_weight 641.90
_space_group_crystal_system monoclinic
_space_group_IT_number 14
_space_group_name_Hall '-P 2ybc'
_space_group_name_H-M_alt 'P 1 21/c 1'
_symmetry_space_group_name_Hall '-P 2ybc'
_symmetry_space_group_name_H-M 'P 1 21/c 1'
_atom_sites_solution_hydrogens mixed
_audit_creation_method SHELXL-2014/6
_audit_update_record
;
2016-07-05 deposited with the CCDC.
2016-09-12 downloaded from the CCDC.
;
_cell_angle_alpha 90
_cell_angle_beta 105.006(2)
_cell_angle_gamma 90
_cell_formula_units_Z 4
_cell_length_a 13.0001(6)
_cell_length_b 10.0706(5)
_cell_length_c 20.0881(10)
_cell_measurement_reflns_used 9927
_cell_measurement_temperature 296(2)
_cell_measurement_theta_max 26.35
_cell_measurement_theta_min 2.30
_cell_volume 2540.2(2)
_computing_cell_refinement 'Bruker SAINT'
_computing_data_collection 'Bruker APEX2'
_computing_data_reduction 'Bruker SAINT'
_computing_molecular_graphics 'Mercury CSD 3.5.1, 2008'
_computing_publication_material 'WinGX publication routines (Farrugia, 1999)'
_computing_structure_refinement 'SHELXL-2014/6 (Sheldrick, 2014)'
_computing_structure_solution 'SIR97 (Giacovazzo et al, 1999)'
_diffrn_ambient_temperature 296(2)
_diffrn_measured_fraction_theta_full 0.999
_diffrn_measured_fraction_theta_max 0.997
_diffrn_measurement_device_type 'Bruker APEX-II CCD'
_diffrn_measurement_method '\f and \w scans'
_diffrn_radiation_type MoK\a
_diffrn_radiation_wavelength 0.71073
_diffrn_reflns_av_R_equivalents 0.0421
_diffrn_reflns_av_unetI/netI 0.0186
_diffrn_reflns_Laue_measured_fraction_full 0.999
_diffrn_reflns_Laue_measured_fraction_max 0.997
_diffrn_reflns_limit_h_max 16
_diffrn_reflns_limit_h_min -16
_diffrn_reflns_limit_k_max 12
_diffrn_reflns_limit_k_min -12
_diffrn_reflns_limit_l_max 25
_diffrn_reflns_limit_l_min -25
_diffrn_reflns_number 51716
_diffrn_reflns_point_group_measured_fraction_full 0.999
_diffrn_reflns_point_group_measured_fraction_max 0.997
_diffrn_reflns_theta_full 25.242
_diffrn_reflns_theta_max 26.423
_diffrn_reflns_theta_min 2.279
_diffrn_source 'fine-focus sealed tube'
_exptl_absorpt_coefficient_mu 0.918
_exptl_absorpt_correction_T_max 0.8
_exptl_absorpt_correction_T_min 0.7
_exptl_absorpt_correction_type multi-scan
_exptl_absorpt_process_details SADABS
_exptl_crystal_colour colourless
_exptl_crystal_density_diffrn 1.678
_exptl_crystal_description block
_exptl_crystal_F_000 1296
_exptl_crystal_size_max 0.350
_exptl_crystal_size_mid 0.250
_exptl_crystal_size_min 0.180
_refine_diff_density_max 0.877
_refine_diff_density_min -0.339
_refine_diff_density_rms 0.105
_refine_ls_extinction_method none
_refine_ls_goodness_of_fit_ref 1.123
_refine_ls_hydrogen_treatment mixed
_refine_ls_matrix_type full
_refine_ls_number_parameters 376
_refine_ls_number_reflns 5210
_refine_ls_number_restraints 3
_refine_ls_restrained_S_all 1.123
_refine_ls_R_factor_all 0.0429
_refine_ls_R_factor_gt 0.0346
_refine_ls_shift/su_max 0.001
_refine_ls_shift/su_mean 0.000
_refine_ls_structure_factor_coef Fsqd
_refine_ls_weighting_details 'w=1/[\s^2^(Fo^2^)+(0.0431P)^2^+1.7917P] where P=(Fo^2^+2Fc^2^)/3'
_refine_ls_weighting_scheme calc
_refine_ls_wR_factor_gt 0.0794
_refine_ls_wR_factor_ref 0.0835
_reflns_Friedel_coverage 0.000
_reflns_number_gt 4528
_reflns_number_total 5210
_reflns_threshold_expression 'I > 2\s(I)'
_cod_data_source_file c6ra17518j2.cif
_cod_data_source_block 5
_cod_database_code 7226534
_shelx_space_group_comment
;
The symmetry employed for this shelxl refinement is uniquely defined
by the following loop, which should always be used as a source of
symmetry information in preference to the above space-group names.
They are only intended as comments.
;
_shelx_estimated_absorpt_t_min 0.739
_shelx_estimated_absorpt_t_max 0.852
_shelxl_version_number 2014/6

loop_
_space_group_symop_operation_xyz
'x, y, z'
'-x, y+1/2, -z+1/2'
'-x, -y, -z'
'x, -y-1/2, z-1/2'

loop_
_atom_site_label
_atom_site_type_symbol
_atom_site_fract_x
_atom_site_fract_y
_atom_site_fract_z
_atom_site_U_iso_or_equiv
_atom_site_adp_type
_atom_site_occupancy
_atom_site_site_symmetry_order
_atom_site_calc_flag
_atom_site_refinement_flags_posn
_atom_site_refinement_flags_adp
O2 O 0.46381(17) 0.7016(2) -0.11558(11) 0.0428(5) Uani 1 1 d . .
Cd1 Cd 0.52851(2) 0.55710(2) 0.09085(2) 0.02819(8) Uani 1 1 d . .
N2 N 0.70761(19) 0.5415(2) 0.13179(12) 0.0324(5) Uani 1 1 d . .
N3 N 1.2647(2) 0.4663(4) 0.26172(19) 0.0640(9) Uani 1 1 d . .
O1 O 0.56750(17) 0.60349(18) -0.02504(10) 0.0366(5) Uani 1 1 d . .
O5 O 0.38052(17) 0.69525(18) 0.04739(12) 0.0447(5) Uani 1 1 d . .
O6 O 0.52925(16) 0.79101(19) 0.10443(11) 0.0389(5) Uani 1 1 d . .
N1 N 0.8739(2) 0.9216(2) 0.04623(14) 0.0383(6) Uani 1 1 d . .
O7 O 0.92569(18) 1.1353(2) 0.06916(13) 0.0509(6) Uani 1 1 d . .
C4 C 0.6138(2) 1.0692(2) -0.04739(14) 0.0278(5) Uani 1 1 d . .
O3 O 0.4900(2) 0.5363(2) 0.19705(12) 0.0522(6) Uani 1 1 d . .
O8 O 0.9034(2) 0.6240(3) 1.00760(17) 0.0699(8) Uani 1 1 d . .
C21 C 0.7575(3) 0.4279(3) 0.12546(18) 0.0420(7) Uani 1 1 d . .
H21 H 0.7173 0.3562 0.1039 0.050 Uiso 1 1 calc R U
C20 C 0.8662(3) 0.4127(3) 0.14962(18) 0.0427(7) Uani 1 1 d . .
H20 H 0.8981 0.3325 0.1436 0.051 Uiso 1 1 calc R U
C19 C 0.9273(2) 0.5166(3) 0.18271(15) 0.0354(6) Uani 1 1 d . .
C18 C 0.8754(2) 0.6345(3) 0.18928(16) 0.0413(7) Uani 1 1 d . .
H18 H 0.9136 0.7069 0.2117 0.050 Uiso 1 1 calc R U
C17 C 0.7672(2) 0.6432(3) 0.16247(16) 0.0390(7) Uani 1 1 d . .
H17 H 0.7339 0.7237 0.1658 0.047 Uiso 1 1 calc R U
C22 C 1.0447(2) 0.5013(3) 0.20976(16) 0.0388(7) Uani 1 1 d . .
C26 C 1.0987(3) 0.5550(4) 0.27227(18) 0.0521(9) Uani 1 1 d . .
H26 H 1.0626 0.6048 0.2980 0.062 Uiso 1 1 calc R U
C25 C 1.2071(3) 0.5337(5) 0.2960(2) 0.0646(11) Uani 1 1 d . .
H25 H 1.2419 0.5689 0.3387 0.077 Uiso 1 1 calc R U
C24 C 1.2121(3) 0.4171(4) 0.2013(2) 0.0583(10) Uani 1 1 d . .
H24 H 1.2509 0.3707 0.1760 0.070 Uiso 1 1 calc R U
C23 C 1.1039(3) 0.4296(3) 0.1733(2) 0.0488(8) Uani 1 1 d . .
H23 H 1.0712 0.3911 0.1311 0.059 Uiso 1 1 calc R U
C16 C 0.4347(2) 0.7975(2) 0.06795(14) 0.0299(6) Uani 1 1 d . .
C1 C 0.5372(2) 0.7062(3) -0.06310(14) 0.0307(6) Uani 1 1 d . .
C15 C 0.4867(3) 0.6168(4) 0.24312(17) 0.0516(9) Uani 1 1 d . .
H15 H 0.4593 0.5858 0.2786 0.062 Uiso 1 1 calc R U
N4 N 0.5172(3) 0.7396(4) 0.24701(17) 0.0572(9) Uani 1 1 d . .
C2 C 0.5992(2) 0.8327(2) -0.04368(13) 0.0289(5) Uani 1 1 d . .
C7 C 0.7033(2) 0.8261(2) -0.00432(14) 0.0328(6) Uani 1 1 d . .
H7 H 0.7321 0.7443 0.0122 0.039 Uiso 1 1 calc R U
C6 C 0.7659(2) 0.9399(2) 0.01109(15) 0.0322(6) Uani 1 1 d . .
C8 C 0.9471(2) 1.0164(3) 0.07269(15) 0.0349(6) Uani 1 1 d . .
C9 C 1.0560(2) 0.9702(3) 0.11018(16) 0.0367(6) Uani 1 1 d . .
C10 C 1.0823(3) 0.8386(3) 0.1271(2) 0.0524(9) Uani 1 1 d . .
H10 H 1.0316 0.7723 0.1127 0.063 Uiso 1 1 calc R U
C11 C 1.1832(3) 0.8064(4) 0.1652(2) 0.0643(11) Uani 1 1 d . .
H11 H 1.2007 0.7181 0.1761 0.077 Uiso 1 1 calc R U
C12 C 1.2585(3) 0.9040(4) 0.1872(2) 0.0598(10) Uani 1 1 d . .
H12 H 1.3257 0.8819 0.2144 0.072 Uiso 1 1 calc R U
C13 C 1.2342(3) 1.0330(4) 0.1691(2) 0.0619(11) Uani 1 1 d . .
H13 H 1.2856 1.0987 0.1830 0.074 Uiso 1 1 calc R U
C14 C 1.1334(3) 1.0663(3) 0.1299(2) 0.0516(9) Uani 1 1 d . .
H14 H 1.1177 1.1541 0.1169 0.062 Uiso 1 1 calc R U
C5 C 0.7194(2) 1.0621(2) -0.00956(15) 0.0321(6) Uani 1 1 d . .
H5 H 0.7591 1.1395 0.0020 0.039 Uiso 1 1 calc R U
C3 C 0.5542(2) 0.9552(2) -0.06577(14) 0.0282(5) Uani 1 1 d . .
H3 H 0.4844 0.9604 -0.0927 0.034 Uiso 1 1 calc R U
N5 N 0.8600(4) 0.4122(4) 0.9778(2) 0.0728(10) Uani 1 1 d D .
C27 C 0.8384(4) 0.5299(4) 0.9886(2) 0.0674(11) Uani 1 1 d . .
H27 H 0.7666 0.5503 0.9818 0.081 Uiso 1 1 calc R U
H4A H 0.922(2) 0.364(4) 0.976(3) 0.101 Uiso 1 1 d D U
H4B H 0.801(2) 0.360(4) 0.969(3) 0.101 Uiso 1 1 d D U
H5A H 0.537(4) 0.770(5) 0.212(3) 0.101 Uiso 1 1 d . U
H5B H 0.507(4) 0.778(5) 0.279(3) 0.101 Uiso 1 1 d . U
H1N H 0.898(4) 0.840(5) 0.047(3) 0.101 Uiso 1 1 d . U

loop_
_atom_site_aniso_label
_atom_site_aniso_U_11
_atom_site_aniso_U_22
_atom_site_aniso_U_33
_atom_site_aniso_U_23
_atom_site_aniso_U_13
_atom_site_aniso_U_12
O2 0.0463(13) 0.0346(11) 0.0420(11) -0.0023(9) 0.0018(10) -0.0133(9)
Cd1 0.03132(12) 0.01834(11) 0.03179(12) -0.00187(7) 0.00256(8) 0.00054(7)
N2 0.0345(13) 0.0286(11) 0.0324(12) -0.0009(9) 0.0057(10) -0.0001(10)
N3 0.0385(17) 0.077(2) 0.072(2) 0.0263(18) 0.0052(16) 0.0014(16)
O1 0.0490(12) 0.0196(9) 0.0409(11) -0.0008(8) 0.0111(9) -0.0050(9)
O5 0.0450(13) 0.0187(9) 0.0628(14) -0.0030(9) 0.0004(11) 0.0020(9)
O6 0.0395(12) 0.0239(9) 0.0493(12) 0.0032(8) 0.0046(10) 0.0034(8)
N1 0.0349(14) 0.0231(11) 0.0501(15) -0.0024(10) -0.0013(11) 0.0028(10)
O7 0.0425(13) 0.0274(11) 0.0719(16) -0.0057(10) -0.0051(11) 0.0004(9)
C4 0.0353(14) 0.0184(12) 0.0299(13) -0.0004(10) 0.0088(11) 0.0002(10)
O3 0.0704(17) 0.0495(13) 0.0434(13) 0.0017(11) 0.0265(12) 0.0048(12)
O8 0.0635(18) 0.0436(14) 0.105(2) -0.0136(15) 0.0264(16) 0.0025(13)
C21 0.0380(17) 0.0294(14) 0.0548(19) -0.0086(13) 0.0050(14) -0.0040(12)
C20 0.0375(17) 0.0290(14) 0.059(2) -0.0011(14) 0.0082(15) 0.0038(13)
C19 0.0337(15) 0.0380(15) 0.0342(15) 0.0033(12) 0.0083(12) 0.0000(12)
C18 0.0378(17) 0.0365(16) 0.0470(18) -0.0114(13) 0.0065(14) -0.0055(13)
C17 0.0389(17) 0.0310(14) 0.0466(17) -0.0058(13) 0.0101(14) 0.0018(12)
C22 0.0344(16) 0.0378(15) 0.0420(17) 0.0090(13) 0.0062(13) -0.0005(13)
C26 0.0432(19) 0.066(2) 0.0443(18) 0.0019(17) 0.0071(15) -0.0062(17)
C25 0.048(2) 0.087(3) 0.050(2) 0.011(2) -0.0020(18) -0.015(2)
C24 0.041(2) 0.063(2) 0.072(3) 0.012(2) 0.0151(18) 0.0103(17)
C23 0.0401(18) 0.0480(19) 0.057(2) 0.0062(16) 0.0103(15) 0.0062(15)
C16 0.0374(16) 0.0205(12) 0.0333(14) 0.0015(10) 0.0120(12) 0.0042(11)
C1 0.0381(16) 0.0224(12) 0.0352(14) -0.0037(11) 0.0158(13) -0.0030(11)
C15 0.0416(19) 0.079(3) 0.0355(17) 0.0024(18) 0.0125(14) 0.0132(18)
N4 0.060(2) 0.064(2) 0.0435(17) -0.0127(15) 0.0066(15) 0.0215(16)
C2 0.0366(15) 0.0199(11) 0.0304(13) -0.0015(10) 0.0091(11) -0.0040(11)
C7 0.0409(16) 0.0163(11) 0.0398(15) 0.0016(11) 0.0077(12) 0.0010(11)
C6 0.0349(15) 0.0233(13) 0.0360(14) -0.0008(11) 0.0048(12) -0.0002(11)
C8 0.0341(15) 0.0310(14) 0.0373(15) -0.0028(12) 0.0050(12) 0.0010(12)
C9 0.0331(15) 0.0407(16) 0.0360(15) -0.0015(13) 0.0084(12) 0.0033(13)
C10 0.0380(18) 0.0448(18) 0.070(2) 0.0156(17) 0.0063(16) 0.0006(15)
C11 0.042(2) 0.062(2) 0.083(3) 0.027(2) 0.0061(19) 0.0114(18)
C12 0.0332(18) 0.084(3) 0.056(2) 0.002(2) -0.0002(16) 0.0121(19)
C13 0.0363(19) 0.063(2) 0.077(3) -0.025(2) -0.0018(18) -0.0018(17)
C14 0.0381(18) 0.0427(18) 0.067(2) -0.0122(16) 0.0020(16) 0.0010(14)
C5 0.0346(15) 0.0188(12) 0.0409(15) -0.0008(11) 0.0058(12) -0.0034(11)
C3 0.0318(14) 0.0237(12) 0.0294(13) -0.0002(10) 0.0088(11) 0.0007(11)
N5 0.085(3) 0.054(2) 0.086(3) -0.0032(19) 0.034(2) 0.0003(19)
C27 0.092(3) 0.047(2) 0.070(3) 0.0013(19) 0.033(2) 0.006(2)

loop_
_atom_type_symbol
_atom_type_description
_atom_type_scat_dispersion_real
_atom_type_scat_dispersion_imag
_atom_type_scat_source
C C 0.0033 0.0016 'International Tables Vol C Tables 4.2.6.8 and 6.1.1.4'
H H 0.0000 0.0000 'International Tables Vol C Tables 4.2.6.8 and 6.1.1.4'
N N 0.0061 0.0033 'International Tables Vol C Tables 4.2.6.8 and 6.1.1.4'
O O 0.0106 0.0060 'International Tables Vol C Tables 4.2.6.8 and 6.1.1.4'
Cd Cd -0.8075 1.2024 'International Tables Vol C Tables 4.2.6.8 and 6.1.1.4'

loop_
_geom_angle_atom_site_label_1
_geom_angle_atom_site_label_2
_geom_angle_atom_site_label_3
_geom_angle
_geom_angle_site_symmetry_1
_geom_angle_site_symmetry_3
C1 O2 Cd1 83.89(16) . 3_665
O1 Cd1 N2 121.66(8) 3_665 .
O1 Cd1 O3 104.82(8) 3_665 .
N2 Cd1 O3 96.09(9) . .
O1 Cd1 O5 86.05(7) 3_665 .
N2 Cd1 O5 147.27(8) . .
O3 Cd1 O5 92.52(9) . .
O1 Cd1 O6 140.04(7) 3_665 .
N2 Cd1 O6 93.10(7) . .
O3 Cd1 O6 88.81(8) . .
O5 Cd1 O6 55.49(7) . .
O1 Cd1 O1 78.85(7) 3_665 .
N2 Cd1 O1 85.16(8) . .
O3 Cd1 O1 174.56(7) . .
O5 Cd1 O1 83.66(7) . .
O6 Cd1 O1 85.83(7) . .
O1 Cd1 O2 52.54(7) 3_665 3_665
N2 Cd1 O2 83.01(7) . 3_665
O3 Cd1 O2 75.27(8) . 3_665
O5 Cd1 O2 129.71(7) . 3_665
O6 Cd1 O2 163.05(7) . 3_665
O1 Cd1 O2 110.16(6) . 3_665
O1 Cd1 C16 112.79(8) 3_665 .
N2 Cd1 C16 120.09(8) . .
O3 Cd1 C16 92.41(8) . .
O5 Cd1 C16 27.74(8) . .
O6 Cd1 C16 27.84(8) . .
O1 Cd1 C16 82.41(7) . .
O2 Cd1 C16 155.28(8) 3_665 .
C17 N2 C21 117.5(3) . .
C17 N2 Cd1 122.24(19) . .
C21 N2 Cd1 120.23(19) . .
C24 N3 C25 116.1(3) . .
C1 O1 Cd1 101.01(17) . 3_665
C1 O1 Cd1 125.96(17) . .
Cd1 O1 Cd1 101.15(7) 3_665 .
C16 O5 Cd1 91.59(17) . .
C16 O6 Cd1 90.59(15) . .
C8 N1 C6 127.6(2) . .
C8 N1 H1N 116(3) . .
C6 N1 H1N 116(3) . .
C3 C4 C5 120.7(2) . .
C3 C4 C16 120.3(2) . 3_675
C5 C4 C16 119.0(2) . 3_675
C15 O3 Cd1 133.2(3) . .
N2 C21 C20 122.7(3) . .
N2 C21 H21 118.7 . .
C20 C21 H21 118.7 . .
C19 C20 C21 119.8(3) . .
C19 C20 H20 120.1 . .
C21 C20 H20 120.1 . .
C20 C19 C18 117.5(3) . .
C20 C19 C22 120.4(3) . .
C18 C19 C22 122.1(3) . .
C17 C18 C19 119.5(3) . .
C17 C18 H18 120.3 . .
C19 C18 H18 120.3 . .
N2 C17 C18 123.0(3) . .
N2 C17 H17 118.5 . .
C18 C17 H17 118.5 . .
C26 C22 C23 117.5(3) . .
C26 C22 C19 121.5(3) . .
C23 C22 C19 121.0(3) . .
C22 C26 C25 119.1(4) . .
C22 C26 H26 120.5 . .
C25 C26 H26 120.5 . .
N3 C25 C26 124.1(4) . .
N3 C25 H25 117.9 . .
C26 C25 H25 117.9 . .
N3 C24 C23 124.8(4) . .
N3 C24 H24 117.6 . .
C23 C24 H24 117.6 . .
C24 C23 C22 118.5(3) . .
C24 C23 H23 120.8 . .
C22 C23 H23 120.8 . .
O5 C16 O6 121.9(2) . .
O5 C16 C4 119.0(2) . 3_675
O6 C16 C4 119.1(2) . 3_675
O5 C16 Cd1 60.67(14) . .
O6 C16 Cd1 61.57(13) . .
C4 C16 Cd1 173.27(19) 3_675 .
O2 C1 O1 122.0(2) . .
O2 C1 C2 120.1(2) . .
O1 C1 C2 117.8(2) . .
O3 C15 N4 126.9(4) . .
O3 C15 H15 116.6 . .
N4 C15 H15 116.6 . .
C15 N4 H5A 116(4) . .
C15 N4 H5B 114(4) . .
H5A N4 H5B 129(5) . .
C7 C2 C3 119.7(2) . .
C7 C2 C1 119.2(2) . .
C3 C2 C1 121.1(2) . .
C2 C7 C6 121.2(2) . .
C2 C7 H7 119.4 . .
C6 C7 H7 119.4 . .
C5 C6 C7 118.6(3) . .
C5 C6 N1 124.5(2) . .
C7 C6 N1 116.9(2) . .
O7 C8 N1 122.6(3) . .
O7 C8 C9 120.3(3) . .
N1 C8 C9 117.1(3) . .
C14 C9 C10 119.0(3) . .
C14 C9 C8 116.9(3) . .
C10 C9 C8 124.1(3) . .
C11 C10 C9 120.0(3) . .
C11 C10 H10 120.0 . .
C9 C10 H10 120.0 . .
C10 C11 C12 120.5(4) . .
C10 C11 H11 119.8 . .
C12 C11 H11 119.8 . .
C13 C12 C11 119.9(3) . .
C13 C12 H12 120.1 . .
C11 C12 H12 120.1 . .
C12 C13 C14 120.1(3) . .
C12 C13 H13 119.9 . .
C14 C13 H13 120.0 . .
C9 C14 C13 120.5(3) . .
C9 C14 H14 119.8 . .
C13 C14 H14 119.8 . .
C6 C5 C4 120.2(2) . .
C6 C5 H5 119.9 . .
C4 C5 H5 119.9 . .
C4 C3 C2 119.5(3) . .
C4 C3 H3 120.3 . .
C2 C3 H3 120.3 . .
C27 N5 H4A 136(3) . .
C27 N5 H4B 112(3) . .
H4A N5 H4B 112(4) . .
N5 C27 O8 127.0(5) . .
N5 C27 H27 116.5 . .
O8 C27 H27 116.5 . .

loop_
_geom_bond_atom_site_label_1
_geom_bond_atom_site_label_2
_geom_bond_distance
_geom_bond_site_symmetry_2
O2 C1 1.226(4) .
O2 Cd1 2.649(2) 3_665
Cd1 O1 2.2509(19) 3_665
Cd1 N2 2.265(2) .
Cd1 O3 2.324(2) .
Cd1 O5 2.352(2) .
Cd1 O6 2.3711(19) .
Cd1 O1 2.551(2) .
Cd1 O2 2.649(2) 3_665
Cd1 C16 2.696(3) .
N2 C17 1.335(4) .
N2 C21 1.337(4) .
N3 C24 1.325(5) .
N3 C25 1.328(6) .
O1 C1 1.286(3) .
O1 Cd1 2.2509(19) 3_665
O5 C16 1.255(3) .
O6 C16 1.259(3) .
N1 C8 1.356(4) .
N1 C6 1.411(4) .
N1 H1N 0.88(5) .
O7 C8 1.227(4) .
C4 C3 1.382(4) .
C4 C5 1.388(4) .
C4 C16 1.495(3) 3_675
O3 C15 1.240(4) .
O8 C27 1.261(5) .
C21 C20 1.378(4) .
C21 H21 0.9300 .
C20 C19 1.377(4) .
C20 H20 0.9300 .
C19 C18 1.389(4) .
C19 C22 1.489(4) .
C18 C17 1.372(4) .
C18 H18 0.9300 .
C17 H17 0.9300 .
C22 C26 1.380(5) .
C22 C23 1.393(5) .
C26 C25 1.383(5) .
C26 H26 0.9300 .
C25 H25 0.9300 .
C24 C23 1.378(5) .
C24 H24 0.9300 .
C23 H23 0.9300 .
C16 C4 1.495(3) 3_675
C1 C2 1.504(4) .
C15 N4 1.295(6) .
C15 H15 0.9300 .
N4 H5A 0.87(5) .
N4 H5B 0.78(5) .
C2 C7 1.380(4) .
C2 C3 1.388(4) .
C7 C6 1.393(4) .
C7 H7 0.9300 .
C6 C5 1.387(4) .
C8 C9 1.495(4) .
C9 C14 1.377(5) .
C9 C10 1.388(4) .
C10 C11 1.375(5) .
C10 H10 0.9300 .
C11 C12 1.376(6) .
C11 H11 0.9300 .
C12 C13 1.364(6) .
C12 H12 0.9300 .
C13 C14 1.384(5) .
C13 H13 0.9300 .
C14 H14 0.9300 .
C5 H5 0.9300 .
C3 H3 0.9300 .
N5 C27 1.249(5) .
N5 H4A 0.952(19) .
N5 H4B 0.907(19) .
C27 H27 0.9300 .

loop_
_geom_hbond_atom_site_label_D
_geom_hbond_atom_site_label_H
_geom_hbond_atom_site_label_A
_geom_hbond_distance_DH
_geom_hbond_distance_HA
_geom_hbond_distance_DA
_geom_hbond_angle_DHA
_geom_hbond_site_symmetry_A
C21 H21 O2 0.93 2.49 3.118(4) 124.6 3_665
C20 H20 O7 0.93 2.57 3.415(4) 151.9 1_545
C7 H7 O8 0.93 2.56 3.262(4) 132.9 1_554
C5 H5 O7 0.93 2.24 2.835(4) 121.5 .
N5 H4A O8 0.952(19) 2.21(3) 3.036(5) 145(4) 3_767
N5 H4B O5 0.907(19) 2.36(2) 3.222(5) 158(4) 3_666
N4 H5A O6 0.87(5) 2.14(5) 2.954(4) 155(5) .
N4 H5B O2 0.78(5) 2.34(5) 3.073(4) 155(5) 4_576
N1 H1N O8 0.88(5) 2.32(5) 3.144(3) 155(4) 1_554

loop_
_geom_torsion_atom_site_label_1
_geom_torsion_atom_site_label_2
_geom_torsion_atom_site_label_3
_geom_torsion_atom_site_label_4
_geom_torsion
_geom_torsion_site_symmetry_1
_geom_torsion_site_symmetry_4
C17 N2 C21 C20 0.5(5) . .
Cd1 N2 C21 C20 -179.8(3) . .
N2 C21 C20 C19 1.0(5) . .
C21 C20 C19 C18 -0.9(5) . .
C21 C20 C19 C22 179.4(3) . .
C20 C19 C18 C17 -0.6(5) . .
C22 C19 C18 C17 179.1(3) . .
C21 N2 C17 C18 -2.2(5) . .
Cd1 N2 C17 C18 178.1(2) . .
C19 C18 C17 N2 2.3(5) . .
C20 C19 C22 C26 -140.4(3) . .
C18 C19 C22 C26 39.9(4) . .
C20 C19 C22 C23 38.3(4) . .
C18 C19 C22 C23 -141.4(3) . .
C23 C22 C26 C25 -1.0(5) . .
C19 C22 C26 C25 177.7(3) . .
C24 N3 C25 C26 -0.5(6) . .
C22 C26 C25 N3 1.5(6) . .
C25 N3 C24 C23 -1.0(6) . .
N3 C24 C23 C22 1.4(6) . .
C26 C22 C23 C24 -0.3(5) . .
C19 C22 C23 C24 -179.0(3) . .
Cd1 O5 C16 O6 -6.5(3) . .
Cd1 O5 C16 C4 172.3(2) . 3_675
Cd1 O6 C16 O5 6.5(3) . .
Cd1 O6 C16 C4 -172.4(2) . 3_675
Cd1 O2 C1 O1 -6.8(3) 3_665 .
Cd1 O2 C1 C2 169.5(2) 3_665 .
Cd1 O1 C1 O2 8.1(3) 3_665 .
Cd1 O1 C1 O2 -104.5(3) . .
Cd1 O1 C1 C2 -168.27(19) 3_665 .
Cd1 O1 C1 C2 79.1(3) . .
Cd1 O3 C15 N4 -8.6(6) . .
O2 C1 C2 C7 -153.4(3) . .
O1 C1 C2 C7 23.1(4) . .
O2 C1 C2 C3 25.4(4) . .
O1 C1 C2 C3 -158.1(3) . .
C3 C2 C7 C6 -3.0(4) . .
C1 C2 C7 C6 175.8(3) . .
C2 C7 C6 C5 4.7(4) . .
C2 C7 C6 N1 -174.4(3) . .
C8 N1 C6 C5 8.2(5) . .
C8 N1 C6 C7 -172.8(3) . .
C6 N1 C8 O7 0.6(5) . .
C6 N1 C8 C9 177.7(3) . .
O7 C8 C9 C14 -10.2(4) . .
N1 C8 C9 C14 172.7(3) . .
O7 C8 C9 C10 168.3(3) . .
N1 C8 C9 C10 -8.8(5) . .
C14 C9 C10 C11 2.3(5) . .
C8 C9 C10 C11 -176.3(3) . .
C9 C10 C11 C12 0.5(6) . .
C10 C11 C12 C13 -2.5(6) . .
C11 C12 C13 C14 1.6(6) . .
C10 C9 C14 C13 -3.2(6) . .
C8 C9 C14 C13 175.5(3) . .
C12 C13 C14 C9 1.3(6) . .
C7 C6 C5 C4 -2.8(4) . .
N1 C6 C5 C4 176.3(3) . .
C3 C4 C5 C6 -0.9(4) . .
C16 C4 C5 C6 179.0(3) 3_675 .
C5 C4 C3 C2 2.7(4) . .
C16 C4 C3 C2 -177.2(2) 3_675 .
C7 C2 C3 C4 -0.7(4) . .
C1 C2 C3 C4 -179.5(2) . .
